data_7030082
loop_
_publ_author_name
'Funasako, Yusuke'
'Nosho, Misaki'
'Mochida, Tomoyuki'

_publ_section_title
;
 Ionic liquids from copper(II) complexes with alkylimidazole-containing
 tripodal ligands.
;
_journal_issue 28
_journal_name_full 'Dalton transactions (Cambridge, England : 2003)'
_journal_page_first 10138
_journal_page_last 10143
_journal_paper_doi 10.1039/c3dt50976a
_journal_volume 42
_journal_year 2013
_chemical_formula_moiety 'C15 H31 Cl Cu N5, F6 P'
_chemical_formula_sum 'C15 H31 Cl Cu F6 N5 P'
_chemical_formula_weight 525.41
_chemical_name_systematic
;
 ?
;
_space_group_IT_number 2
_symmetry_cell_setting triclinic
_symmetry_space_group_name_Hall '-P 1'
_symmetry_space_group_name_H-M 'P -1'
_atom_sites_solution_hydrogens geom
_atom_sites_solution_primary direct
_atom_sites_solution_secondary difmap
_audit_creation_method SHELXL-97
_cell_angle_alpha 102.327(2)
_cell_angle_beta 99.113(2)
_cell_angle_gamma 90.022(2)
_cell_formula_units_Z 2
_cell_length_a 8.4294(14)
_cell_length_b 10.0642(16)
_cell_length_c 13.427(2)
_cell_measurement_reflns_used 4185
_cell_measurement_temperature 100
_cell_measurement_theta_max 27.56
_cell_measurement_theta_min 2.32
_cell_volume 1098.1(3)
_computing_cell_refinement 'APEX2 (Bruker AXS, 2006)'
_computing_data_collection 'APEX2 (Bruker AXS, 2006)'
_computing_data_reduction 'SAINT (Bruker AXS, 2004)'
_computing_molecular_graphics 'XSHEL (Bruker AXS,2002)'
_computing_publication_material 'XCIF (Bruker AXS, 2001)'
_computing_structure_refinement 'SHELXL-97 (Sheldrick, 1997)'
_computing_structure_solution 'SHELXS-97 (Sheldrick, 1997)'
_diffrn_ambient_temperature 100
_diffrn_detector_area_resol_mean 8.333
_diffrn_measured_fraction_theta_full 0.985
_diffrn_measured_fraction_theta_max 0.985
_diffrn_measurement_device_type 'Bruker APEXII CCD area detector'
_diffrn_measurement_method 'phi and omega scans'
_diffrn_radiation_monochromator 'Bruker Helios multilayer confocal mirror'
_diffrn_radiation_source 'Bruker TXS fine-focus rotating anode'
_diffrn_radiation_type MoK\a
_diffrn_radiation_wavelength 0.71073
_diffrn_reflns_av_R_equivalents 0.0160
_diffrn_reflns_av_unetI/netI 0.0274
_diffrn_reflns_limit_h_max 10
_diffrn_reflns_limit_h_min -9
_diffrn_reflns_limit_k_max 11
_diffrn_reflns_limit_k_min -7
_diffrn_reflns_limit_l_max 15
_diffrn_reflns_limit_l_min -15
_diffrn_reflns_number 5303
_diffrn_reflns_theta_full 25.03
_diffrn_reflns_theta_max 25.03
_diffrn_reflns_theta_min 2.07
_exptl_absorpt_coefficient_mu 1.251
_exptl_absorpt_correction_T_max 0.9299
_exptl_absorpt_correction_T_min 0.6867
_exptl_absorpt_correction_type empirical
_exptl_absorpt_process_details
;
SADABS Sheldrick 1996
;
_exptl_crystal_colour blue
_exptl_crystal_density_diffrn 1.589
_exptl_crystal_density_method 'not measured'
_exptl_crystal_description prism
_exptl_crystal_F_000 542
_exptl_crystal_size_max 0.33
_exptl_crystal_size_mid 0.16
_exptl_crystal_size_min 0.06
_refine_diff_density_max 0.298
_refine_diff_density_min -0.312
_refine_diff_density_rms 0.051
_refine_ls_extinction_method none
_refine_ls_goodness_of_fit_ref 1.037
_refine_ls_hydrogen_treatment constr
_refine_ls_matrix_type full
_refine_ls_number_parameters 267
_refine_ls_number_reflns 3803
_refine_ls_number_restraints 0
_refine_ls_restrained_S_all 1.037
_refine_ls_R_factor_all 0.0244
_refine_ls_R_factor_gt 0.0229
_refine_ls_shift/su_max 0.001
_refine_ls_shift/su_mean 0.000
_refine_ls_structure_factor_coef Fsqd
_refine_ls_weighting_details 'calc w=1/[\s^2^(Fo^2^)+(0.0239P)^2^+0.6976P] where P=(Fo^2^+2Fc^2^)/3'
_refine_ls_weighting_scheme calc
_refine_ls_wR_factor_gt 0.0584
_refine_ls_wR_factor_ref 0.0596
_reflns_number_gt 3589
_reflns_number_total 3803
_reflns_threshold_expression >2sigma(I)
_cod_data_source_file c3dt50976a.cif
_cod_data_source_block '[2]PF6_100K'
_cod_depositor_comments
;
The following automatic conversions were performed:

'_symmetry_cell_setting' value 'Triclinic' changed to 'triclinic'
according to
/usr/data/users/saulius/automatic-downloads/retrospective/RSC/lib/dictionaries/cif_core.dic
dictionary named 'cif_core.dic' version 2.4.2 from 2011-04-26.

Automatic conversion script
Id: cif_fix_values 2281 2013-09-26 08:29:07Z andrius 
;
_cod_database_code 7030082

loop_
_symmetry_equiv_pos_as_xyz
'x, y, z'
'-x, -y, -z'

loop_
_atom_site_label
_atom_site_type_symbol
_atom_site_fract_x
_atom_site_fract_y
_atom_site_fract_z
_atom_site_U_iso_or_equiv
_atom_site_adp_type
_atom_site_occupancy
_atom_site_symmetry_multiplicity
_atom_site_calc_flag
_atom_site_refinement_flags
P1 P 0.71397(5) 0.19000(4) 0.79662(3) 0.01466(11) Uani 1 1 d .
F5 F 0.71379(13) 0.03288(11) 0.80267(9) 0.0246(2) Uani 1 1 d .
F3 F 0.62486(13) 0.22464(11) 0.89697(8) 0.0244(2) Uani 1 1 d .
F1 F 0.80107(13) 0.15652(11) 0.69758(8) 0.0252(2) Uani 1 1 d .
F6 F 0.71185(13) 0.34831(11) 0.79187(9) 0.0249(2) Uani 1 1 d .
F4 F 0.88392(12) 0.21524(11) 0.87088(9) 0.0262(3) Uani 1 1 d .
F2 F 0.54180(12) 0.16641(12) 0.72416(8) 0.0269(3) Uani 1 1 d .
Cu1 Cu 0.18076(2) 0.68426(2) 0.780538(16) 0.01348(7) Uani 1 1 d .
Cl1 Cl -0.08854(5) 0.67643(5) 0.75843(4) 0.02894(12) Uani 1 1 d .
C5 C 0.4745(2) 0.59229(18) 0.88193(13) 0.0169(4) Uani 1 1 d .
H5A H 0.4509 0.6243 0.9529 0.020 Uiso 1 1 calc R
H5B H 0.5904 0.5733 0.8864 0.020 Uiso 1 1 calc R
C2 C 0.3705(2) 0.93399(19) 0.82696(15) 0.0205(4) Uani 1 1 d .
H2A H 0.3897 1.0286 0.8675 0.025 Uiso 1 1 calc R
H2B H 0.4024 0.9296 0.7585 0.025 Uiso 1 1 calc R
C1 C 0.4703(2) 0.83868(18) 0.88232(14) 0.0190(4) Uani 1 1 d .
H1A H 0.5861 0.8619 0.8888 0.023 Uiso 1 1 calc R
H1B H 0.4435 0.8465 0.9525 0.023 Uiso 1 1 calc R
C10 C 0.3944(2) 0.65940(18) 0.63030(13) 0.0158(4) Uani 1 1 d .
C6 C 0.3743(2) 0.46477(18) 0.82819(14) 0.0187(4) Uani 1 1 d .
H6A H 0.4037 0.4300 0.7591 0.022 Uiso 1 1 calc R
H6B H 0.3959 0.3935 0.8688 0.022 Uiso 1 1 calc R
C12 C 0.2861(2) 0.64604(19) 0.46841(14) 0.0213(4) Uani 1 1 d .
H12 H 0.2714 0.6445 0.3965 0.026 Uiso 1 1 calc R
C9 C 0.5146(2) 0.6733(2) 0.72717(13) 0.0192(4) Uani 1 1 d .
H9A H 0.5763 0.5892 0.7243 0.023 Uiso 1 1 calc R
H9B H 0.5912 0.7500 0.7325 0.023 Uiso 1 1 calc R
C13 C 0.5870(2) 0.69640(18) 0.51183(14) 0.0195(4) Uani 1 1 d .
H13A H 0.5926 0.6530 0.4391 0.023 Uiso 1 1 calc R
H13B H 0.6730 0.6594 0.5564 0.023 Uiso 1 1 calc R
C11 C 0.1705(2) 0.63254(19) 0.52508(14) 0.0201(4) Uani 1 1 d .
H11 H 0.0589 0.6193 0.4988 0.024 Uiso 1 1 calc R
C7 C 0.1404(2) 0.4991(2) 0.91589(14) 0.0216(4) Uani 1 1 d .
H7A H 0.1535 0.4102 0.9343 0.032 Uiso 1 1 calc R
H7B H 0.0263 0.5206 0.9077 0.032 Uiso 1 1 calc R
H7C H 0.2015 0.5690 0.9707 0.032 Uiso 1 1 calc R
C15 C 0.7691(2) 0.8843(2) 0.49269(16) 0.0296(5) Uani 1 1 d .
H15A H 0.8596 0.8411 0.5272 0.044 Uiso 1 1 calc R
H15B H 0.7879 0.9833 0.5103 0.044 Uiso 1 1 calc R
H15C H 0.7593 0.8516 0.4177 0.044 Uiso 1 1 calc R
C3 C 0.1070(2) 0.9544(2) 0.73085(15) 0.0243(4) Uani 1 1 d .
H3A H 0.1244 1.0535 0.7485 0.036 Uiso 1 1 calc R
H3B H -0.0079 0.9318 0.7238 0.036 Uiso 1 1 calc R
H3C H 0.1447 0.9172 0.6654 0.036 Uiso 1 1 calc R
C4 C 0.1332(2) 0.9484(2) 0.91118(15) 0.0249(4) Uani 1 1 d .
H4A H 0.1457 1.0479 0.9290 0.037 Uiso 1 1 calc R
H4B H 0.1927 0.9107 0.9671 0.037 Uiso 1 1 calc R
H4C H 0.0191 0.9217 0.9016 0.037 Uiso 1 1 calc R
C8 C 0.1096(2) 0.38761(18) 0.73614(15) 0.0220(4) Uani 1 1 d .
H8A H 0.1434 0.3882 0.6697 0.033 Uiso 1 1 calc R
H8B H -0.0056 0.4044 0.7313 0.033 Uiso 1 1 calc R
H8C H 0.1305 0.2989 0.7536 0.033 Uiso 1 1 calc R
C14 C 0.6149(2) 0.84855(19) 0.52802(15) 0.0235(4) Uani 1 1 d .
H14A H 0.6205 0.8907 0.6022 0.028 Uiso 1 1 calc R
H14B H 0.5229 0.8868 0.4892 0.028 Uiso 1 1 calc R
N1 N 0.43326(16) 0.69773(15) 0.82044(11) 0.0147(3) Uani 1 1 d .
N5 N 0.43008(17) 0.66262(15) 0.53612(11) 0.0167(3) Uani 1 1 d .
N4 N 0.23888(17) 0.64080(15) 0.62707(11) 0.0171(3) Uani 1 1 d .
N3 N 0.20077(17) 0.49538(15) 0.81733(11) 0.0155(3) Uani 1 1 d .
N2 N 0.19755(17) 0.89489(15) 0.81373(12) 0.0176(3) Uani 1 1 d .

loop_
_atom_site_aniso_label
_atom_site_aniso_U_11
_atom_site_aniso_U_22
_atom_site_aniso_U_33
_atom_site_aniso_U_23
_atom_site_aniso_U_13
_atom_site_aniso_U_12
P1 0.0146(2) 0.0150(2) 0.0150(2) 0.00358(18) 0.00390(18) 0.00063(17)
F5 0.0267(6) 0.0168(5) 0.0333(6) 0.0091(5) 0.0089(5) 0.0015(4)
F3 0.0270(6) 0.0286(6) 0.0199(6) 0.0049(5) 0.0116(5) 0.0025(5)
F1 0.0309(6) 0.0261(6) 0.0230(6) 0.0069(5) 0.0151(5) 0.0064(5)
F6 0.0274(6) 0.0166(5) 0.0346(6) 0.0086(5) 0.0122(5) 0.0039(4)
F4 0.0174(5) 0.0302(6) 0.0285(6) 0.0052(5) -0.0020(5) -0.0017(5)
F2 0.0199(6) 0.0332(6) 0.0249(6) 0.0055(5) -0.0036(5) -0.0004(5)
Cu1 0.00850(11) 0.01464(12) 0.01792(12) 0.00497(9) 0.00200(8) 0.00028(8)
Cl1 0.0095(2) 0.0280(3) 0.0508(3) 0.0132(2) 0.0031(2) 0.00094(18)
C5 0.0135(8) 0.0234(9) 0.0141(9) 0.0061(7) 0.0004(7) 0.0042(7)
C2 0.0198(9) 0.0188(9) 0.0227(10) 0.0043(8) 0.0034(7) -0.0062(7)
C1 0.0162(9) 0.0234(10) 0.0168(9) 0.0040(7) 0.0010(7) -0.0063(7)
C10 0.0161(9) 0.0170(9) 0.0151(9) 0.0039(7) 0.0039(7) 0.0025(7)
C6 0.0179(9) 0.0202(9) 0.0192(9) 0.0064(7) 0.0032(7) 0.0071(7)
C12 0.0270(10) 0.0225(10) 0.0134(9) 0.0048(7) -0.0012(7) -0.0002(8)
C9 0.0121(8) 0.0314(10) 0.0154(9) 0.0063(8) 0.0045(7) 0.0014(7)
C13 0.0212(9) 0.0216(10) 0.0182(9) 0.0050(7) 0.0097(7) 0.0018(7)
C11 0.0183(9) 0.0215(9) 0.0186(9) 0.0050(8) -0.0036(7) -0.0010(7)
C7 0.0222(9) 0.0250(10) 0.0198(10) 0.0071(8) 0.0068(8) -0.0008(8)
C15 0.0346(11) 0.0274(11) 0.0276(11) 0.0029(9) 0.0116(9) -0.0064(9)
C3 0.0258(10) 0.0209(10) 0.0284(11) 0.0114(8) 0.0024(8) 0.0034(8)
C4 0.0278(10) 0.0219(10) 0.0254(10) 0.0022(8) 0.0098(8) 0.0046(8)
C8 0.0244(10) 0.0168(9) 0.0232(10) 0.0025(8) 0.0016(8) -0.0032(8)
C14 0.0268(10) 0.0202(10) 0.0242(10) 0.0024(8) 0.0093(8) -0.0011(8)
N1 0.0111(7) 0.0200(8) 0.0130(7) 0.0038(6) 0.0021(6) -0.0004(6)
N5 0.0198(8) 0.0161(7) 0.0149(8) 0.0039(6) 0.0046(6) 0.0013(6)
N4 0.0139(7) 0.0206(8) 0.0166(8) 0.0056(6) 0.0002(6) 0.0002(6)
N3 0.0141(7) 0.0164(7) 0.0162(8) 0.0036(6) 0.0034(6) 0.0005(6)
N2 0.0177(7) 0.0159(8) 0.0200(8) 0.0056(6) 0.0036(6) 0.0012(6)

loop_
_atom_type_symbol
_atom_type_description
_atom_type_scat_dispersion_real
_atom_type_scat_dispersion_imag
_atom_type_scat_source
C C 0.0033 0.0016 'International Tables Vol C Tables 4.2.6.8 and 6.1.1.4'
H H 0.0000 0.0000 'International Tables Vol C Tables 4.2.6.8 and 6.1.1.4'
N N 0.0061 0.0033 'International Tables Vol C Tables 4.2.6.8 and 6.1.1.4'
F F 0.0171 0.0103 'International Tables Vol C Tables 4.2.6.8 and 6.1.1.4'
P P 0.1023 0.0942 'International Tables Vol C Tables 4.2.6.8 and 6.1.1.4'
Cl Cl 0.1484 0.1585 'International Tables Vol C Tables 4.2.6.8 and 6.1.1.4'
Cu Cu 0.3201 1.2651 'International Tables Vol C Tables 4.2.6.8 and 6.1.1.4'

loop_
_geom_angle_atom_site_label_1
_geom_angle_atom_site_label_2
_geom_angle_atom_site_label_3
_geom_angle
F1 P1 F4 90.68(6)
F1 P1 F5 90.65(6)
F4 P1 F5 90.18(6)
F1 P1 F2 90.49(6)
F4 P1 F2 178.77(7)
F5 P1 F2 90.18(6)
F1 P1 F6 90.32(6)
F4 P1 F6 90.08(6)
F5 P1 F6 179.00(6)
F2 P1 F6 89.53(6)
F1 P1 F3 179.68(7)
F4 P1 F3 89.52(6)
F5 P1 F3 89.61(6)
F2 P1 F3 89.31(6)
F6 P1 F3 89.42(6)
N3 Cu1 N2 154.28(6)
N3 Cu1 N1 84.86(6)
N2 Cu1 N1 84.64(6)
N3 Cu1 N4 101.41(6)
N2 Cu1 N4 100.24(6)
N1 Cu1 N4 81.84(5)
N3 Cu1 Cl1 93.82(4)
N2 Cu1 Cl1 93.83(4)
N1 Cu1 Cl1 173.15(4)
N4 Cu1 Cl1 105.01(4)
N1 C5 C6 107.70(13)
N1 C5 H5A 110.2
C6 C5 H5A 110.2
N1 C5 H5B 110.2
C6 C5 H5B 110.2
H5A C5 H5B 108.5
N2 C2 C1 109.80(14)
N2 C2 H2A 109.7
C1 C2 H2A 109.7
N2 C2 H2B 109.7
C1 C2 H2B 109.7
H2A C2 H2B 108.2
N1 C1 C2 107.68(14)
N1 C1 H1A 110.2
C2 C1 H1A 110.2
N1 C1 H1B 110.2
C2 C1 H1B 110.2
H1A C1 H1B 108.5
N4 C10 N5 111.61(15)
N4 C10 C9 123.21(15)
N5 C10 C9 125.18(15)
N3 C6 C5 109.92(14)
N3 C6 H6A 109.7
C5 C6 H6A 109.7
N3 C6 H6B 109.7
C5 C6 H6B 109.7
H6A C6 H6B 108.2
C11 C12 N5 106.14(16)
C11 C12 H12 126.9
N5 C12 H12 126.9
N1 C9 C10 111.01(14)
N1 C9 H9A 109.4
C10 C9 H9A 109.4
N1 C9 H9B 109.4
C10 C9 H9B 109.4
H9A C9 H9B 108.0
N5 C13 C14 111.60(15)
N5 C13 H13A 109.3
C14 C13 H13A 109.3
N5 C13 H13B 109.3
C14 C13 H13B 109.3
H13A C13 H13B 108.0
C12 C11 N4 109.94(16)
C12 C11 H11 125.0
N4 C11 H11 125.0
N3 C7 H7A 109.5
N3 C7 H7B 109.5
H7A C7 H7B 109.5
N3 C7 H7C 109.5
H7A C7 H7C 109.5
H7B C7 H7C 109.5
C14 C15 H15A 109.5
C14 C15 H15B 109.5
H15A C15 H15B 109.5
C14 C15 H15C 109.5
H15A C15 H15C 109.5
H15B C15 H15C 109.5
N2 C3 H3A 109.5
N2 C3 H3B 109.5
H3A C3 H3B 109.5
N2 C3 H3C 109.5
H3A C3 H3C 109.5
H3B C3 H3C 109.5
N2 C4 H4A 109.5
N2 C4 H4B 109.5
H4A C4 H4B 109.5
N2 C4 H4C 109.5
H4A C4 H4C 109.5
H4B C4 H4C 109.5
N3 C8 H8A 109.5
N3 C8 H8B 109.5
H8A C8 H8B 109.5
N3 C8 H8C 109.5
H8A C8 H8C 109.5
H8B C8 H8C 109.5
C13 C14 C15 112.07(16)
C13 C14 H14A 109.2
C15 C14 H14A 109.2
C13 C14 H14B 109.2
C15 C14 H14B 109.2
H14A C14 H14B 107.9
C5 N1 C1 112.85(13)
C5 N1 C9 110.92(13)
C1 N1 C9 110.55(14)
C5 N1 Cu1 105.35(10)
C1 N1 Cu1 104.92(10)
C9 N1 Cu1 112.04(10)
C10 N5 C12 106.82(15)
C10 N5 C13 127.02(15)
C12 N5 C13 125.65(15)
C10 N4 C11 105.48(15)
C10 N4 Cu1 110.32(11)
C11 N4 Cu1 141.60(12)
C8 N3 C7 108.72(14)
C8 N3 C6 109.03(14)
C7 N3 C6 110.48(13)
C8 N3 Cu1 112.23(11)
C7 N3 Cu1 109.71(11)
C6 N3 Cu1 106.66(10)
C3 N2 C2 109.28(14)
C3 N2 C4 108.39(14)
C2 N2 C4 110.22(14)
C3 N2 Cu1 112.85(12)
C2 N2 Cu1 106.92(11)
C4 N2 Cu1 109.18(11)

loop_
_geom_bond_atom_site_label_1
_geom_bond_atom_site_label_2
_geom_bond_distance
P1 F1 1.5934(11)
P1 F4 1.5969(11)
P1 F5 1.6006(11)
P1 F2 1.6010(11)
P1 F6 1.6080(11)
P1 F3 1.6190(11)
Cu1 N3 2.0642(15)
Cu1 N2 2.0709(15)
Cu1 N1 2.1079(14)
Cu1 N4 2.1478(15)
Cu1 Cl1 2.2413(6)
C5 N1 1.487(2)
C5 C6 1.514(3)
C5 H5A 0.9900
C5 H5B 0.9900
C2 N2 1.483(2)
C2 C1 1.512(3)
C2 H2A 0.9900
C2 H2B 0.9900
C1 N1 1.488(2)
C1 H1A 0.9900
C1 H1B 0.9900
C10 N4 1.317(2)
C10 N5 1.352(2)
C10 C9 1.497(2)
C6 N3 1.485(2)
C6 H6A 0.9900
C6 H6B 0.9900
C12 C11 1.351(3)
C12 N5 1.383(2)
C12 H12 0.9500
C9 N1 1.497(2)
C9 H9A 0.9900
C9 H9B 0.9900
C13 N5 1.468(2)
C13 C14 1.513(3)
C13 H13A 0.9900
C13 H13B 0.9900
C11 N4 1.384(2)
C11 H11 0.9500
C7 N3 1.484(2)
C7 H7A 0.9800
C7 H7B 0.9800
C7 H7C 0.9800
C15 C14 1.520(3)
C15 H15A 0.9800
C15 H15B 0.9800
C15 H15C 0.9800
C3 N2 1.482(2)
C3 H3A 0.9800
C3 H3B 0.9800
C3 H3C 0.9800
C4 N2 1.490(2)
C4 H4A 0.9800
C4 H4B 0.9800
C4 H4C 0.9800
C8 N3 1.478(2)
C8 H8A 0.9800
C8 H8B 0.9800
C8 H8C 0.9800
C14 H14A 0.9900
C14 H14B 0.9900
